data_4105027
loop_
_publ_author_name
'Halil Aktas'
'Jos Mulder'
'Frans J. J. de Kanter'
'J. Chris Slootweg'
'Marius Schakel'
'Andreas W. Ehlers'
'Martin Lutz'
'Anthony L. Spek'
'Koop Lammertsma'

_publ_contact_author_address
; Bijvoet Center for Biomolecular Research
  Crystal and Structural Chemistry
  Utrecht University
  Padualaan 8
  3584 CH Utrecht
  The Netherlands
;
_publ_contact_author_email m.lutz@uu.nl
_publ_contact_author_fax '[+31] 30 2533940'
_publ_contact_author_name 'Martin Lutz'
_publ_contact_author_phone '[+31] 30 2533902'
_publ_section_title
;
 Iridium Phosphinidene Complexes: A Comparison with Iridium Imido
 Complexes in Their Reaction with Isocyanides
;
_journal_name_full 'Journal of the American Chemical Society'
_journal_page_first 13531
_journal_page_last 13537
_journal_paper_doi 10.1021/ja9048509
_journal_volume 131
_journal_year 2009
_chemical_formula_moiety 'C44 H58 Ir N2 P'
_chemical_formula_sum 'C44 H58 Ir N2 P'
_chemical_formula_weight 838.09
_chemical_name_systematic
; 
 ? 
;
_space_group_IT_number 14
_symmetry_cell_setting monoclinic
_symmetry_space_group_name_Hall '-P 2ybc'
_symmetry_space_group_name_H-M 'P 1 21/c 1'
_atom_sites_solution_hydrogens difmap
_atom_sites_solution_primary heavy
_atom_sites_solution_secondary difmap
_audit_creation_method SHELXL-97
_cell_angle_alpha 90.00
_cell_angle_beta 96.7501(3)
_cell_angle_gamma 90.00
_cell_formula_units_Z 4
_cell_length_a 11.8029(1)
_cell_length_b 16.4042(1)
_cell_length_c 20.8175(2)
_cell_measurement_reflns_used 94293
_cell_measurement_temperature 150(2)
_cell_measurement_theta_max 27.48
_cell_measurement_theta_min 1.02
_cell_volume 4002.69(6)
_computing_cell_refinement HKL2000
_computing_data_collection 'Nonius COLLECT'
_computing_data_reduction 'HKL2000, denzox, sadabs'
_computing_structure_refinement 'SHELXL-97 (Sheldrick, 1997)'
_computing_structure_solution 'DIRDIF-99 (Beurskens et al., 1999)'
_diffrn_ambient_temperature 150(2)
_diffrn_measured_fraction_theta_full 0.998
_diffrn_measured_fraction_theta_max 0.998
_diffrn_measurement_device_type 'Nonius KappaCCD'
_diffrn_measurement_method '\f and \w scans'
_diffrn_radiation_monochromator graphite
_diffrn_radiation_source 'rotating anode'
_diffrn_radiation_type MoK\a
_diffrn_radiation_wavelength 0.71073
_diffrn_reflns_av_R_equivalents 0.0446
_diffrn_reflns_av_sigmaI/netI 0.0272
_diffrn_reflns_limit_h_max 15
_diffrn_reflns_limit_h_min -15
_diffrn_reflns_limit_k_max 21
_diffrn_reflns_limit_k_min -20
_diffrn_reflns_limit_l_max 27
_diffrn_reflns_limit_l_min -27
_diffrn_reflns_number 82096
_diffrn_reflns_theta_full 27.48
_diffrn_reflns_theta_max 27.48
_diffrn_reflns_theta_min 1.58
_exptl_absorpt_coefficient_mu 3.407
_exptl_absorpt_correction_T_max 0.87
_exptl_absorpt_correction_T_min 0.47
_exptl_absorpt_correction_type multi-scan
_exptl_crystal_colour yellow
_exptl_crystal_density_diffrn 1.391
_exptl_crystal_description needle
_exptl_crystal_F_000 1712
_exptl_crystal_size_max 0.27
_exptl_crystal_size_mid 0.04
_exptl_crystal_size_min 0.04
_refine_diff_density_max 0.985
_refine_diff_density_min -0.555
_refine_diff_density_rms 0.075
_refine_ls_extinction_method none
_refine_ls_goodness_of_fit_ref 1.043
_refine_ls_hydrogen_treatment constr
_refine_ls_matrix_type full
_refine_ls_number_parameters 449
_refine_ls_number_reflns 9159
_refine_ls_number_restraints 0
_refine_ls_restrained_S_all 1.043
_refine_ls_R_factor_all 0.0334
_refine_ls_R_factor_gt 0.0222
_refine_ls_shift/su_max 0.004
_refine_ls_shift/su_mean 0.000
_refine_ls_structure_factor_coef Fsqd
_refine_ls_weighting_details 'calc w=1/[\s^2^(Fo^2^)+(0.0129P)^2^+3.6855P] where P=(Fo^2^+2Fc^2^)/3'
_refine_ls_weighting_scheme calc
_refine_ls_wR_factor_gt 0.0426
_refine_ls_wR_factor_ref 0.0455
_reflns_number_gt 7705
_reflns_number_total 9159
_reflns_threshold_expression I>2\s(I)
_cod_data_source_file ja9048509_si_002_1.cif
_cod_data_source_block s3826a
_cod_original_cell_volume 4002.68(6)
_cod_original_sg_symbol_H-M 'P 21/c'
_cod_database_code 4105027

loop_
_symmetry_equiv_pos_as_xyz
'x, y, z'
'-x, y+1/2, -z+1/2'
'-x, -y, -z'
'x, -y-1/2, z-1/2'

loop_
_atom_site_label
_atom_site_type_symbol
_atom_site_fract_x
_atom_site_fract_y
_atom_site_fract_z
_atom_site_U_iso_or_equiv
_atom_site_adp_type
_atom_site_occupancy
_atom_site_symmetry_multiplicity
_atom_site_calc_flag
_atom_site_refinement_flags
Ir1 Ir 0.102025(7) 0.197422(5) 0.125775(4) 0.02028(3) Uani 1 1 d .
P1 P 0.26818(5) 0.20942(3) 0.20423(3) 0.02173(13) Uani 1 1 d .
N1 N 0.07683(17) 0.27366(12) 0.26109(10) 0.0267(4) Uani 1 1 d .
N2 N 0.12374(17) 0.36538(12) 0.06419(10) 0.0267(5) Uani 1 1 d .
C1 C 0.35863(19) 0.30152(13) 0.19389(11) 0.0206(5) Uani 1 1 d .
C2 C 0.36858(19) 0.36592(14) 0.24006(11) 0.0229(5) Uani 1 1 d .
C3 C 0.4093(2) 0.44127(14) 0.22110(12) 0.0266(5) Uani 1 1 d .
H3 H 0.4117 0.4851 0.2511 0.032 Uiso 1 1 calc R
C4 C 0.4462(2) 0.45600(14) 0.16155(12) 0.0235(5) Uani 1 1 d .
C5 C 0.45399(19) 0.38809(13) 0.12212(11) 0.0233(5) Uani 1 1 d .
H5 H 0.4861 0.3950 0.0827 0.028 Uiso 1 1 calc R
C6 C 0.41693(19) 0.31025(13) 0.13751(11) 0.0209(5) Uani 1 1 d .
C7 C 0.3500(2) 0.36284(15) 0.31276(12) 0.0288(6) Uani 1 1 d .
C8 C 0.2523(3) 0.42053(16) 0.32556(14) 0.0424(7) Uani 1 1 d .
H8A H 0.1805 0.4007 0.3025 0.064 Uiso 1 1 calc R
H8B H 0.2682 0.4754 0.3103 0.064 Uiso 1 1 calc R
H8C H 0.2461 0.4222 0.3721 0.064 Uiso 1 1 calc R
C9 C 0.4618(3) 0.39294(19) 0.35246(13) 0.0479(8) Uani 1 1 d .
H9A H 0.4534 0.3907 0.3987 0.072 Uiso 1 1 calc R
H9B H 0.4772 0.4492 0.3402 0.072 Uiso 1 1 calc R
H9C H 0.5253 0.3579 0.3435 0.072 Uiso 1 1 calc R
C10 C 0.3279(2) 0.27881(15) 0.34024(12) 0.0299(6) Uani 1 1 d .
H10A H 0.2519 0.2599 0.3225 0.045 Uiso 1 1 calc R
H10B H 0.3322 0.2822 0.3875 0.045 Uiso 1 1 calc R
H10C H 0.3855 0.2403 0.3284 0.045 Uiso 1 1 calc R
C11 C 0.4923(2) 0.54011(14) 0.14594(12) 0.0278(5) Uani 1 1 d .
C12 C 0.4184(2) 0.60824(15) 0.16873(15) 0.0387(7) Uani 1 1 d .
H12A H 0.4483 0.6611 0.1568 0.058 Uiso 1 1 calc R
H12B H 0.4197 0.6054 0.2158 0.058 Uiso 1 1 calc R
H12C H 0.3398 0.6019 0.1482 0.058 Uiso 1 1 calc R
C13 C 0.4992(3) 0.55160(18) 0.07404(15) 0.0557(9) Uani 1 1 d .
H13A H 0.4235 0.5433 0.0501 0.084 Uiso 1 1 calc R
H13B H 0.5527 0.5119 0.0595 0.084 Uiso 1 1 calc R
H13C H 0.5257 0.6069 0.0662 0.084 Uiso 1 1 calc R
C14 C 0.6130(2) 0.54733(17) 0.18245(17) 0.0463(8) Uani 1 1 d .
H14A H 0.6609 0.5032 0.1689 0.069 Uiso 1 1 calc R
H14B H 0.6089 0.5434 0.2291 0.069 Uiso 1 1 calc R
H14C H 0.6461 0.6000 0.1726 0.069 Uiso 1 1 calc R
C15 C 0.4521(2) 0.23892(14) 0.09431(12) 0.0263(5) Uani 1 1 d .
C16 C 0.3626(3) 0.2233(3) 0.03688(17) 0.0778(14) Uani 1 1 d .
H16A H 0.3904 0.1815 0.0090 0.117 Uiso 1 1 calc R
H16B H 0.3479 0.2739 0.0122 0.117 Uiso 1 1 calc R
H16C H 0.2918 0.2046 0.0524 0.117 Uiso 1 1 calc R
C17 C 0.5632(2) 0.25931(17) 0.06600(16) 0.0425(7) Uani 1 1 d .
H17A H 0.6229 0.2729 0.1012 0.064 Uiso 1 1 calc R
H17B H 0.5504 0.3060 0.0366 0.064 Uiso 1 1 calc R
H17C H 0.5873 0.2121 0.0421 0.064 Uiso 1 1 calc R
C18 C 0.4802(4) 0.16160(19) 0.13353(19) 0.0788(14) Uani 1 1 d .
H18A H 0.4105 0.1401 0.1486 0.118 Uiso 1 1 calc R
H18B H 0.5360 0.1742 0.1709 0.118 Uiso 1 1 calc R
H18C H 0.5121 0.1208 0.1063 0.118 Uiso 1 1 calc R
C19 C 0.12871(19) 0.24703(13) 0.21556(11) 0.0213(5) Uani 1 1 d .
C20 C -0.0424(2) 0.29024(14) 0.25403(12) 0.0253(5) Uani 1 1 d .
C21 C -0.1034(2) 0.26676(17) 0.30436(13) 0.0348(6) Uani 1 1 d .
H21 H -0.0651 0.2402 0.3413 0.042 Uiso 1 1 calc R
C22 C -0.2196(2) 0.28198(18) 0.30095(14) 0.0405(7) Uani 1 1 d .
H22 H -0.2608 0.2645 0.3350 0.049 Uiso 1 1 calc R
C23 C -0.2758(2) 0.32240(16) 0.24838(14) 0.0350(6) Uani 1 1 d .
H23 H -0.3554 0.3328 0.2460 0.042 Uiso 1 1 calc R
C24 C -0.2146(2) 0.34768(15) 0.19906(13) 0.0305(6) Uani 1 1 d .
H24 H -0.2526 0.3762 0.1631 0.037 Uiso 1 1 calc R
C25 C -0.0990(2) 0.33203(14) 0.20153(12) 0.0264(5) Uani 1 1 d .
H25 H -0.0583 0.3498 0.1674 0.032 Uiso 1 1 calc R
C26 C -0.0306(2) 0.13594(15) 0.05538(13) 0.0330(6) Uani 1 1 d .
C27 C -0.0574(2) 0.12036(14) 0.11914(13) 0.0290(6) Uani 1 1 d .
C28 C 0.0365(2) 0.07534(13) 0.15191(12) 0.0272(5) Uani 1 1 d .
C29 C 0.1163(2) 0.05926(14) 0.10674(14) 0.0321(6) Uani 1 1 d .
C30 C 0.0760(2) 0.09665(15) 0.04731(13) 0.0353(6) Uani 1 1 d .
C31 C -0.1078(3) 0.17702(19) 0.00239(17) 0.0610(11) Uani 1 1 d .
H31A H -0.1546 0.1359 -0.0224 0.091 Uiso 1 1 calc R
H31B H -0.0615 0.2061 -0.0264 0.091 Uiso 1 1 calc R
H31C H -0.1574 0.2158 0.0214 0.091 Uiso 1 1 calc R
C32 C -0.1681(2) 0.13960(17) 0.14461(18) 0.0486(8) Uani 1 1 d .
H32A H -0.1976 0.1917 0.1267 0.073 Uiso 1 1 calc R
H32B H -0.1556 0.1433 0.1919 0.073 Uiso 1 1 calc R
H32C H -0.2235 0.0963 0.1319 0.073 Uiso 1 1 calc R
C33 C 0.0448(3) 0.04265(17) 0.21962(14) 0.0478(8) Uani 1 1 d .
H33A H 0.0002 0.0772 0.2457 0.072 Uiso 1 1 calc R
H33B H 0.1248 0.0425 0.2386 0.072 Uiso 1 1 calc R
H33C H 0.0148 -0.0131 0.2188 0.072 Uiso 1 1 calc R
C34 C 0.2218(3) 0.00820(17) 0.12132(19) 0.0566(10) Uani 1 1 d .
H34A H 0.2000 -0.0489 0.1264 0.085 Uiso 1 1 calc R
H34B H 0.2654 0.0274 0.1614 0.085 Uiso 1 1 calc R
H34C H 0.2688 0.0128 0.0857 0.085 Uiso 1 1 calc R
C35 C 0.1266(3) 0.0898(2) -0.01586(16) 0.0625(10) Uani 1 1 d .
H35A H 0.2082 0.0775 -0.0071 0.094 Uiso 1 1 calc R
H35B H 0.1163 0.1414 -0.0395 0.094 Uiso 1 1 calc R
H35C H 0.0881 0.0460 -0.0420 0.094 Uiso 1 1 calc R
C36 C 0.11714(19) 0.30144(14) 0.08812(11) 0.0213(5) Uani 1 1 d .
C37 C 0.13813(19) 0.43966(14) 0.03342(12) 0.0236(5) Uani 1 1 d .
C38 C 0.1419(2) 0.51083(14) 0.07091(12) 0.0257(5) Uani 1 1 d .
C39 C 0.1567(2) 0.58415(15) 0.03926(13) 0.0317(6) Uani 1 1 d .
H39 H 0.1604 0.6336 0.0632 0.038 Uiso 1 1 calc R
C40 C 0.1662(2) 0.58640(16) -0.02643(13) 0.0339(6) Uani 1 1 d .
H40 H 0.1766 0.6371 -0.0470 0.041 Uiso 1 1 calc R
C41 C 0.1606(2) 0.51523(15) -0.06206(13) 0.0305(6) Uani 1 1 d .
H41 H 0.1666 0.5176 -0.1071 0.037 Uiso 1 1 calc R
C42 C 0.1464(2) 0.44000(14) -0.03291(12) 0.0265(5) Uani 1 1 d .
C43 C 0.1376(2) 0.36265(16) -0.07186(13) 0.0376(6) Uani 1 1 d .
H43A H 0.2038 0.3280 -0.0585 0.056 Uiso 1 1 calc R
H43B H 0.1355 0.3758 -0.1179 0.056 Uiso 1 1 calc R
H43C H 0.0676 0.3336 -0.0646 0.056 Uiso 1 1 calc R
C44 C 0.1285(2) 0.50688(17) 0.14175(13) 0.0349(6) Uani 1 1 d .
H44A H 0.0534 0.4844 0.1473 0.052 Uiso 1 1 calc R
H44B H 0.1354 0.5618 0.1603 0.052 Uiso 1 1 calc R
H44C H 0.1881 0.4719 0.1638 0.052 Uiso 1 1 calc R

loop_
_atom_site_aniso_label
_atom_site_aniso_U_11
_atom_site_aniso_U_22
_atom_site_aniso_U_33
_atom_site_aniso_U_23
_atom_site_aniso_U_13
_atom_site_aniso_U_12
Ir1 0.02454(5) 0.01644(5) 0.01988(5) 0.00055(4) 0.00272(3) -0.00330(4)
P1 0.0242(3) 0.0192(3) 0.0217(3) 0.0012(2) 0.0022(2) -0.0007(2)
N1 0.0261(11) 0.0315(11) 0.0224(11) 0.0000(9) 0.0028(9) -0.0006(9)
N2 0.0293(11) 0.0225(10) 0.0276(12) 0.0077(9) 0.0007(9) -0.0027(8)
C1 0.0201(11) 0.0186(10) 0.0226(12) 0.0009(9) 0.0003(9) 0.0008(9)
C2 0.0228(12) 0.0239(12) 0.0220(12) -0.0027(10) 0.0030(10) 0.0009(9)
C3 0.0310(14) 0.0223(12) 0.0268(13) -0.0057(10) 0.0053(11) -0.0014(10)
C4 0.0242(12) 0.0222(12) 0.0239(13) 0.0003(10) 0.0018(10) -0.0016(9)
C5 0.0245(12) 0.0257(12) 0.0195(12) 0.0008(9) 0.0019(9) -0.0045(9)
C6 0.0205(11) 0.0226(11) 0.0185(11) -0.0023(9) -0.0018(9) -0.0006(9)
C7 0.0389(15) 0.0290(13) 0.0194(13) -0.0041(10) 0.0074(11) -0.0051(11)
C8 0.064(2) 0.0293(14) 0.0393(17) -0.0052(12) 0.0276(15) 0.0021(13)
C9 0.061(2) 0.059(2) 0.0236(15) -0.0046(14) 0.0026(13) -0.0256(16)
C10 0.0355(14) 0.0333(13) 0.0205(13) 0.0004(10) 0.0017(11) -0.0011(11)
C11 0.0301(14) 0.0219(12) 0.0316(14) -0.0003(10) 0.0051(11) -0.0028(10)
C12 0.0352(15) 0.0227(13) 0.059(2) 0.0028(12) 0.0077(13) -0.0007(11)
C13 0.094(3) 0.0340(16) 0.0411(19) 0.0034(14) 0.0156(18) -0.0188(17)
C14 0.0347(16) 0.0275(14) 0.076(2) -0.0006(15) 0.0018(15) -0.0055(12)
C15 0.0290(13) 0.0261(12) 0.0246(13) -0.0061(10) 0.0065(10) -0.0029(10)
C16 0.0318(17) 0.140(4) 0.060(2) -0.074(2) 0.0011(16) 0.003(2)
C17 0.0356(16) 0.0382(16) 0.057(2) -0.0136(14) 0.0188(14) 0.0013(12)
C18 0.135(4) 0.0322(17) 0.084(3) 0.0148(18) 0.076(3) 0.031(2)
C19 0.0252(12) 0.0179(11) 0.0205(12) 0.0028(9) 0.0019(10) -0.0029(9)
C20 0.0254(12) 0.0260(13) 0.0248(13) -0.0030(10) 0.0047(10) -0.0002(10)
C21 0.0345(15) 0.0433(15) 0.0280(14) 0.0056(12) 0.0092(12) 0.0021(12)
C22 0.0358(16) 0.0497(17) 0.0387(17) 0.0050(13) 0.0162(13) 0.0003(13)
C23 0.0265(14) 0.0361(15) 0.0435(17) -0.0015(12) 0.0085(12) 0.0022(11)
C24 0.0339(14) 0.0243(13) 0.0332(15) 0.0009(11) 0.0036(11) 0.0028(11)
C25 0.0281(13) 0.0253(12) 0.0269(14) 0.0013(10) 0.0072(11) -0.0022(10)
C26 0.0422(16) 0.0217(12) 0.0315(15) 0.0016(11) -0.0109(12) -0.0121(11)
C27 0.0275(13) 0.0194(12) 0.0397(16) -0.0005(11) 0.0021(11) -0.0087(10)
C28 0.0340(14) 0.0160(11) 0.0312(14) 0.0027(10) 0.0020(11) -0.0094(10)
C29 0.0338(15) 0.0182(12) 0.0445(17) -0.0078(11) 0.0050(12) -0.0051(10)
C30 0.0500(17) 0.0260(13) 0.0313(15) -0.0099(11) 0.0099(12) -0.0175(12)
C31 0.083(3) 0.0385(17) 0.052(2) 0.0097(15) -0.0324(19) -0.0187(17)
C32 0.0320(16) 0.0317(15) 0.084(3) -0.0089(15) 0.0132(16) -0.0105(12)
C33 0.068(2) 0.0359(16) 0.0383(17) 0.0123(13) 0.0027(15) -0.0165(15)
C34 0.0433(18) 0.0282(15) 0.096(3) -0.0182(17) -0.0034(18) 0.0044(13)
C35 0.090(3) 0.057(2) 0.046(2) -0.0279(17) 0.0314(18) -0.0351(19)
C36 0.0203(11) 0.0252(12) 0.0183(11) -0.0027(10) 0.0015(9) -0.0019(10)
C37 0.0210(12) 0.0215(11) 0.0283(13) 0.0065(10) 0.0025(10) -0.0011(9)
C38 0.0236(12) 0.0261(12) 0.0270(13) 0.0032(10) 0.0013(10) -0.0007(10)
C39 0.0313(14) 0.0233(12) 0.0395(16) 0.0006(11) 0.0005(11) -0.0026(11)
C40 0.0331(14) 0.0271(13) 0.0411(16) 0.0125(12) 0.0033(12) -0.0025(11)
C41 0.0296(14) 0.0355(14) 0.0272(14) 0.0085(11) 0.0069(11) 0.0006(11)
C42 0.0245(13) 0.0253(12) 0.0300(14) 0.0021(10) 0.0045(10) 0.0019(10)
C43 0.0477(17) 0.0341(14) 0.0316(15) -0.0014(12) 0.0070(13) 0.0049(13)
C44 0.0365(15) 0.0379(15) 0.0303(15) -0.0006(12) 0.0037(11) -0.0033(12)

loop_
_atom_type_symbol
_atom_type_description
_atom_type_scat_dispersion_real
_atom_type_scat_dispersion_imag
_atom_type_scat_source
C C 0.0033 0.0016 'International Tables Vol C Tables 4.2.6.8 and 6.1.1.4'
H H 0.0000 0.0000 'International Tables Vol C Tables 4.2.6.8 and 6.1.1.4'
Ir Ir -1.4442 7.9887 'International Tables Vol C Tables 4.2.6.8 and 6.1.1.4'
N N 0.0061 0.0033 'International Tables Vol C Tables 4.2.6.8 and 6.1.1.4'
P P 0.1023 0.0942 'International Tables Vol C Tables 4.2.6.8 and 6.1.1.4'

loop_
_geom_angle_atom_site_label_1
_geom_angle_atom_site_label_2
_geom_angle_atom_site_label_3
_geom_angle
C36 Ir1 C19 90.46(9)
C36 Ir1 C28 163.50(9)
C19 Ir1 C28 98.96(9)
C36 Ir1 C26 103.06(9)
C19 Ir1 C26 143.08(10)
C28 Ir1 C26 61.56(9)
C36 Ir1 C27 126.67(9)
C19 Ir1 C27 108.60(9)
C28 Ir1 C27 37.25(9)
C26 Ir1 C27 36.79(9)
C36 Ir1 C29 143.13(10)
C19 Ir1 C29 123.02(9)
C28 Ir1 C29 36.67(9)
C26 Ir1 C29 60.56(9)
C27 Ir1 C29 61.15(9)
C36 Ir1 C30 111.20(9)
C19 Ir1 C30 158.16(9)
C28 Ir1 C30 60.81(9)
C26 Ir1 C30 36.72(10)
C27 Ir1 C30 61.15(9)
C29 Ir1 C30 35.53(9)
C36 Ir1 P1 95.64(7)
C19 Ir1 P1 46.89(7)
C28 Ir1 P1 100.69(6)
C26 Ir1 P1 157.80(7)
C27 Ir1 P1 133.92(7)
C29 Ir1 P1 97.26(7)
C30 Ir1 P1 124.45(8)
C19 P1 C1 106.29(10)
C19 P1 Ir1 55.40(7)
C1 P1 Ir1 114.63(7)
C19 N1 C20 123.2(2)
C36 N2 C37 175.9(2)
C2 C1 C6 117.9(2)
C2 C1 P1 121.52(17)
C6 C1 P1 120.51(16)
C3 C2 C1 118.0(2)
C3 C2 C7 113.3(2)
C1 C2 C7 128.5(2)
C4 C3 C2 124.2(2)
C4 C3 H3 117.9
C2 C3 H3 117.9
C3 C4 C5 116.0(2)
C3 C4 C11 120.3(2)
C5 C4 C11 123.1(2)
C4 C5 C6 123.4(2)
C4 C5 H5 118.3
C6 C5 H5 118.3
C5 C6 C1 118.1(2)
C5 C6 C15 116.1(2)
C1 C6 C15 125.6(2)
C10 C7 C8 109.0(2)
C10 C7 C9 105.0(2)
C8 C7 C9 108.6(2)
C10 C7 C2 116.3(2)
C8 C7 C2 110.1(2)
C9 C7 C2 107.4(2)
C7 C8 H8A 109.5
C7 C8 H8B 109.5
H8A C8 H8B 109.5
C7 C8 H8C 109.5
H8A C8 H8C 109.5
H8B C8 H8C 109.5
C7 C9 H9A 109.5
C7 C9 H9B 109.5
H9A C9 H9B 109.5
C7 C9 H9C 109.5
H9A C9 H9C 109.5
H9B C9 H9C 109.5
C7 C10 H10A 109.5
C7 C10 H10B 109.5
H10A C10 H10B 109.5
C7 C10 H10C 109.5
H10A C10 H10C 109.5
H10B C10 H10C 109.5
C13 C11 C12 108.3(2)
C13 C11 C4 112.5(2)
C12 C11 C4 111.3(2)
C13 C11 C14 108.8(2)
C12 C11 C14 108.7(2)
C4 C11 C14 107.2(2)
C11 C12 H12A 109.5
C11 C12 H12B 109.5
H12A C12 H12B 109.5
C11 C12 H12C 109.5
H12A C12 H12C 109.5
H12B C12 H12C 109.5
C11 C13 H13A 109.5
C11 C13 H13B 109.5
H13A C13 H13B 109.5
C11 C13 H13C 109.5
H13A C13 H13C 109.5
H13B C13 H13C 109.5
C11 C14 H14A 109.5
C11 C14 H14B 109.5
H14A C14 H14B 109.5
C11 C14 H14C 109.5
H14A C14 H14C 109.5
H14B C14 H14C 109.5
C16 C15 C18 111.6(3)
C16 C15 C17 106.3(2)
C18 C15 C17 104.2(2)
C16 C15 C6 111.8(2)
C18 C15 C6 111.8(2)
C17 C15 C6 110.78(19)
C15 C16 H16A 109.5
C15 C16 H16B 109.5
H16A C16 H16B 109.5
C15 C16 H16C 109.5
H16A C16 H16C 109.5
H16B C16 H16C 109.5
C15 C17 H17A 109.5
C15 C17 H17B 109.5
H17A C17 H17B 109.5
C15 C17 H17C 109.5
H17A C17 H17C 109.5
H17B C17 H17C 109.5
C15 C18 H18A 109.5
C15 C18 H18B 109.5
H18A C18 H18B 109.5
C15 C18 H18C 109.5
H18A C18 H18C 109.5
H18B C18 H18C 109.5
N1 C19 P1 138.36(19)
N1 C19 Ir1 142.40(18)
P1 C19 Ir1 77.71(9)
C25 C20 C21 118.9(2)
C25 C20 N1 123.5(2)
C21 C20 N1 117.5(2)
C22 C21 C20 120.4(3)
C22 C21 H21 119.8
C20 C21 H21 119.8
C23 C22 C21 120.5(3)
C23 C22 H22 119.8
C21 C22 H22 119.8
C22 C23 C24 119.1(2)
C22 C23 H23 120.4
C24 C23 H23 120.4
C25 C24 C23 121.0(2)
C25 C24 H24 119.5
C23 C24 H24 119.5
C24 C25 C20 120.1(2)
C24 C25 H25 120.0
C20 C25 H25 120.0
C27 C26 C30 108.7(2)
C27 C26 C31 125.6(3)
C30 C26 C31 125.2(3)
C27 C26 Ir1 71.78(14)
C30 C26 Ir1 74.12(14)
C31 C26 Ir1 126.21(18)
C26 C27 C28 107.0(2)
C26 C27 C32 126.1(3)
C28 C27 C32 126.6(3)
C26 C27 Ir1 71.44(13)
C28 C27 Ir1 70.60(13)
C32 C27 Ir1 127.94(17)
C29 C28 C27 108.3(2)
C29 C28 C33 125.1(2)
C27 C28 C33 126.3(3)
C29 C28 Ir1 74.46(13)
C27 C28 Ir1 72.15(13)
C33 C28 Ir1 124.21(17)
C30 C29 C28 108.4(2)
C30 C29 C34 127.2(3)
C28 C29 C34 124.3(3)
C30 C29 Ir1 72.56(14)
C28 C29 Ir1 68.87(13)
C34 C29 Ir1 126.03(18)
C29 C30 C26 107.5(2)
C29 C30 C35 127.1(3)
C26 C30 C35 125.1(3)
C29 C30 Ir1 71.91(14)
C26 C30 Ir1 69.16(14)
C35 C30 Ir1 129.30(18)
C26 C31 H31A 109.5
C26 C31 H31B 109.5
H31A C31 H31B 109.5
C26 C31 H31C 109.5
H31A C31 H31C 109.5
H31B C31 H31C 109.5
C27 C32 H32A 109.5
C27 C32 H32B 109.5
H32A C32 H32B 109.5
C27 C32 H32C 109.5
H32A C32 H32C 109.5
H32B C32 H32C 109.5
C28 C33 H33A 109.5
C28 C33 H33B 109.5
H33A C33 H33B 109.5
C28 C33 H33C 109.5
H33A C33 H33C 109.5
H33B C33 H33C 109.5
C29 C34 H34A 109.5
C29 C34 H34B 109.5
H34A C34 H34B 109.5
C29 C34 H34C 109.5
H34A C34 H34C 109.5
H34B C34 H34C 109.5
C30 C35 H35A 109.5
C30 C35 H35B 109.5
H35A C35 H35B 109.5
C30 C35 H35C 109.5
H35A C35 H35C 109.5
H35B C35 H35C 109.5
N2 C36 Ir1 178.3(2)
C42 C37 N2 118.9(2)
C42 C37 C38 123.1(2)
N2 C37 C38 118.0(2)
C39 C38 C37 117.0(2)
C39 C38 C44 122.4(2)
C37 C38 C44 120.7(2)
C40 C39 C38 121.3(2)
C40 C39 H39 119.4
C38 C39 H39 119.4
C41 C40 C39 120.2(2)
C41 C40 H40 119.9
C39 C40 H40 119.9
C40 C41 C42 121.0(2)
C40 C41 H41 119.5
C42 C41 H41 119.5
C41 C42 C37 117.4(2)
C41 C42 C43 121.1(2)
C37 C42 C43 121.5(2)
C42 C43 H43A 109.5
C42 C43 H43B 109.5
H43A C43 H43B 109.5
C42 C43 H43C 109.5
H43A C43 H43C 109.5
H43B C43 H43C 109.5
C38 C44 H44A 109.5
C38 C44 H44B 109.5
H44A C44 H44B 109.5
C38 C44 H44C 109.5
H44A C44 H44C 109.5
H44B C44 H44C 109.5

loop_
_geom_bond_atom_site_label_1
_geom_bond_atom_site_label_2
_geom_bond_distance
Ir1 C36 1.895(2)
Ir1 C19 2.029(2)
Ir1 C28 2.237(2)
Ir1 C26 2.253(2)
Ir1 C27 2.257(2)
Ir1 C29 2.310(2)
Ir1 C30 2.319(2)
Ir1 P1 2.4082(6)
P1 C19 1.799(2)
P1 C1 1.877(2)
N1 C19 1.265(3)
N1 C20 1.424(3)
N2 C36 1.168(3)
N2 C37 1.396(3)
C1 C2 1.424(3)
C1 C6 1.436(3)
C2 C3 1.400(3)
C2 C7 1.555(3)
C3 C4 1.383(3)
C3 H3 0.9500
C4 C5 1.393(3)
C4 C11 1.532(3)
C5 C6 1.399(3)
C5 H5 0.9500
C6 C15 1.561(3)
C7 C10 1.527(3)
C7 C8 1.539(4)
C7 C9 1.553(4)
C8 H8A 0.9800
C8 H8B 0.9800
C8 H8C 0.9800
C9 H9A 0.9800
C9 H9B 0.9800
C9 H9C 0.9800
C10 H10A 0.9800
C10 H10B 0.9800
C10 H10C 0.9800
C11 C13 1.520(4)
C11 C12 1.527(3)
C11 C14 1.539(4)
C12 H12A 0.9800
C12 H12B 0.9800
C12 H12C 0.9800
C13 H13A 0.9800
C13 H13B 0.9800
C13 H13C 0.9800
C14 H14A 0.9800
C14 H14B 0.9800
C14 H14C 0.9800
C15 C16 1.521(4)
C15 C18 1.524(4)
C15 C17 1.536(4)
C16 H16A 0.9800
C16 H16B 0.9800
C16 H16C 0.9800
C17 H17A 0.9800
C17 H17B 0.9800
C17 H17C 0.9800
C18 H18A 0.9800
C18 H18B 0.9800
C18 H18C 0.9800
C20 C25 1.393(3)
C20 C21 1.393(3)
C21 C22 1.389(4)
C21 H21 0.9500
C22 C23 1.381(4)
C22 H22 0.9500
C23 C24 1.387(4)
C23 H23 0.9500
C24 C25 1.383(3)
C24 H24 0.9500
C25 H25 0.9500
C26 C27 1.423(4)
C26 C30 1.441(4)
C26 C31 1.505(4)
C27 C28 1.435(3)
C27 C32 1.501(4)
C28 C29 1.432(4)
C28 C33 1.500(4)
C29 C30 1.412(4)
C29 C34 1.501(4)
C30 C35 1.511(4)
C31 H31A 0.9800
C31 H31B 0.9800
C31 H31C 0.9800
C32 H32A 0.9800
C32 H32B 0.9800
C32 H32C 0.9800
C33 H33A 0.9800
C33 H33B 0.9800
C33 H33C 0.9800
C34 H34A 0.9800
C34 H34B 0.9800
C34 H34C 0.9800
C35 H35A 0.9800
C35 H35B 0.9800
C35 H35C 0.9800
C37 C42 1.396(3)
C37 C38 1.402(3)
C38 C39 1.392(3)
C38 C44 1.503(3)
C39 C40 1.386(4)
C39 H39 0.9500
C40 C41 1.380(4)
C40 H40 0.9500
C41 C42 1.394(3)
C41 H41 0.9500
C42 C43 1.503(3)
C43 H43A 0.9800
C43 H43B 0.9800
C43 H43C 0.9800
C44 H44A 0.9800
C44 H44B 0.9800
C44 H44C 0.9800

loop_
_geom_torsion_atom_site_label_1
_geom_torsion_atom_site_label_2
_geom_torsion_atom_site_label_3
_geom_torsion_atom_site_label_4
_geom_torsion
C36 Ir1 P1 C19 85.33(11)
C28 Ir1 P1 C19 -92.31(11)
C26 Ir1 P1 C19 -127.2(2)
C27 Ir1 P1 C19 -72.84(12)
C29 Ir1 P1 C19 -129.29(11)
C30 Ir1 P1 C19 -154.11(12)
C36 Ir1 P1 C1 -8.03(11)
C19 Ir1 P1 C1 -93.36(12)
C28 Ir1 P1 C1 174.33(10)
C26 Ir1 P1 C1 139.5(2)
C27 Ir1 P1 C1 -166.20(12)
C29 Ir1 P1 C1 137.35(11)
C30 Ir1 P1 C1 112.53(11)
C19 P1 C1 C2 53.6(2)
Ir1 P1 C1 C2 112.50(17)
C19 P1 C1 C6 -124.16(18)
Ir1 P1 C1 C6 -65.27(19)
C6 C1 C2 C3 15.6(3)
P1 C1 C2 C3 -162.19(17)
C6 C1 C2 C7 -158.5(2)
P1 C1 C2 C7 23.7(3)
C1 C2 C3 C4 -3.6(4)
C7 C2 C3 C4 171.4(2)
C2 C3 C4 C5 -7.3(4)
C2 C3 C4 C11 -178.4(2)
C3 C4 C5 C6 6.1(3)
C11 C4 C5 C6 176.9(2)
C4 C5 C6 C1 5.8(3)
C4 C5 C6 C15 -169.3(2)
C2 C1 C6 C5 -16.7(3)
P1 C1 C6 C5 161.14(17)
C2 C1 C6 C15 157.9(2)
P1 C1 C6 C15 -24.2(3)
C3 C2 C7 C10 -168.6(2)
C1 C2 C7 C10 5.7(4)
C3 C2 C7 C8 66.7(3)
C1 C2 C7 C8 -118.9(3)
C3 C2 C7 C9 -51.3(3)
C1 C2 C7 C9 123.0(3)
C3 C4 C11 C13 -165.0(2)
C5 C4 C11 C13 24.6(3)
C3 C4 C11 C12 -43.3(3)
C5 C4 C11 C12 146.3(2)
C3 C4 C11 C14 75.4(3)
C5 C4 C11 C14 -95.0(3)
C5 C6 C15 C16 -91.2(3)
C1 C6 C15 C16 94.1(3)
C5 C6 C15 C18 142.9(3)
C1 C6 C15 C18 -31.8(3)
C5 C6 C15 C17 27.2(3)
C1 C6 C15 C17 -147.5(2)
C20 N1 C19 P1 -172.3(2)
C20 N1 C19 Ir1 -13.0(4)
C1 P1 C19 N1 -83.7(3)
Ir1 P1 C19 N1 167.3(3)
C1 P1 C19 Ir1 109.02(9)
C36 Ir1 C19 N1 96.6(3)
C28 Ir1 C19 N1 -69.8(3)
C26 Ir1 C19 N1 -16.2(4)
C27 Ir1 C19 N1 -32.7(3)
C29 Ir1 C19 N1 -99.8(3)
C30 Ir1 C19 N1 -90.7(4)
P1 Ir1 C19 N1 -166.1(3)
C36 Ir1 C19 P1 -97.30(9)
C28 Ir1 C19 P1 96.30(9)
C26 Ir1 C19 P1 149.93(12)
C27 Ir1 C19 P1 133.43(8)
C29 Ir1 C19 P1 66.30(11)
C30 Ir1 C19 P1 75.4(3)
C19 N1 C20 C25 -45.2(3)
C19 N1 C20 C21 138.2(3)
C25 C20 C21 C22 2.5(4)
N1 C20 C21 C22 179.2(2)
C20 C21 C22 C23 -1.6(4)
C21 C22 C23 C24 -0.1(4)
C22 C23 C24 C25 0.8(4)
C23 C24 C25 C20 0.1(4)
C21 C20 C25 C24 -1.8(4)
N1 C20 C25 C24 -178.2(2)
C36 Ir1 C26 C27 -135.52(15)
C19 Ir1 C26 C27 -26.7(2)
C28 Ir1 C26 C27 38.06(14)
C29 Ir1 C26 C27 80.18(16)
C30 Ir1 C26 C27 116.4(2)
P1 Ir1 C26 C27 77.8(3)
C36 Ir1 C26 C30 108.04(16)
C19 Ir1 C26 C30 -143.14(17)
C28 Ir1 C26 C30 -78.37(16)
C27 Ir1 C26 C30 -116.4(2)
C29 Ir1 C26 C30 -36.25(15)
P1 Ir1 C26 C30 -38.6(3)
C36 Ir1 C26 C31 -14.3(3)
C19 Ir1 C26 C31 94.6(3)
C28 Ir1 C26 C31 159.3(3)
C27 Ir1 C26 C31 121.3(4)
C29 Ir1 C26 C31 -158.6(3)
C30 Ir1 C26 C31 -122.3(4)
P1 Ir1 C26 C31 -160.9(2)
C30 C26 C27 C28 3.4(3)
C31 C26 C27 C28 176.0(2)
Ir1 C26 C27 C28 -62.04(16)
C30 C26 C27 C32 -170.7(2)
C31 C26 C27 C32 2.0(4)
Ir1 C26 C27 C32 123.9(2)
C30 C26 C27 Ir1 65.43(16)
C31 C26 C27 Ir1 -121.9(2)
C36 Ir1 C27 C26 58.31(18)
C19 Ir1 C27 C26 163.45(15)
C28 Ir1 C27 C26 -116.4(2)
C29 Ir1 C27 C26 -78.45(16)
C30 Ir1 C27 C26 -37.68(15)
P1 Ir1 C27 C26 -149.16(12)
C36 Ir1 C27 C28 174.72(14)
C19 Ir1 C27 C28 -80.14(16)
C26 Ir1 C27 C28 116.4(2)
C29 Ir1 C27 C28 37.96(15)
C30 Ir1 C27 C28 78.73(16)
P1 Ir1 C27 C28 -32.75(19)
C36 Ir1 C27 C32 -63.5(3)
C19 Ir1 C27 C32 41.6(3)
C28 Ir1 C27 C32 121.8(3)
C26 Ir1 C27 C32 -121.8(3)
C29 Ir1 C27 C32 159.7(3)
C30 Ir1 C27 C32 -159.5(3)
P1 Ir1 C27 C32 89.0(3)
C26 C27 C28 C29 -3.7(3)
C32 C27 C28 C29 170.4(2)
Ir1 C27 C28 C29 -66.25(16)
C26 C27 C28 C33 -177.7(2)
C32 C27 C28 C33 -3.6(4)
Ir1 C27 C28 C33 119.8(2)
C26 C27 C28 Ir1 62.59(16)
C32 C27 C28 Ir1 -123.4(2)
C36 Ir1 C28 C29 100.5(4)
C19 Ir1 C28 C29 -135.40(15)
C26 Ir1 C28 C29 77.97(17)
C27 Ir1 C28 C29 115.6(2)
C30 Ir1 C28 C29 35.84(15)
P1 Ir1 C28 C29 -87.80(14)
C36 Ir1 C28 C27 -15.1(4)
C19 Ir1 C28 C27 109.04(16)
C26 Ir1 C28 C27 -37.59(15)
C29 Ir1 C28 C27 -115.6(2)
C30 Ir1 C28 C27 -79.72(16)
P1 Ir1 C28 C27 156.64(14)
C36 Ir1 C28 C33 -137.3(3)
C19 Ir1 C28 C33 -13.2(2)
C26 Ir1 C28 C33 -159.8(3)
C27 Ir1 C28 C33 -122.2(3)
C29 Ir1 C28 C33 122.2(3)
C30 Ir1 C28 C33 158.1(3)
P1 Ir1 C28 C33 34.4(2)
C27 C28 C29 C30 2.6(3)
C33 C28 C29 C30 176.6(2)
Ir1 C28 C29 C30 -62.17(17)
C27 C28 C29 C34 -175.3(2)
C33 C28 C29 C34 -1.2(4)
Ir1 C28 C29 C34 120.0(2)
C27 C28 C29 Ir1 64.73(15)
C33 C28 C29 Ir1 -121.2(2)
C36 Ir1 C29 C30 -33.9(2)
C19 Ir1 C29 C30 174.21(15)
C28 Ir1 C29 C30 118.4(2)
C26 Ir1 C29 C30 37.48(16)
C27 Ir1 C29 C30 79.83(17)
P1 Ir1 C29 C30 -143.43(14)
C36 Ir1 C29 C28 -152.27(16)
C19 Ir1 C29 C28 55.81(18)
C26 Ir1 C29 C28 -80.92(16)
C27 Ir1 C29 C28 -38.57(15)
C30 Ir1 C29 C28 -118.4(2)
P1 Ir1 C29 C28 98.17(14)
C36 Ir1 C29 C34 89.9(3)
C19 Ir1 C29 C34 -62.0(3)
C28 Ir1 C29 C34 -117.8(3)
C26 Ir1 C29 C34 161.3(3)
C27 Ir1 C29 C34 -156.4(3)
C30 Ir1 C29 C34 123.8(3)
P1 Ir1 C29 C34 -19.7(3)
C28 C29 C30 C26 -0.5(3)
C34 C29 C30 C26 177.3(2)
Ir1 C29 C30 C26 -60.29(16)
C28 C29 C30 C35 -174.1(2)
C34 C29 C30 C35 3.6(4)
Ir1 C29 C30 C35 126.0(3)
C28 C29 C30 Ir1 59.84(16)
C34 C29 C30 Ir1 -122.4(3)
C27 C26 C30 C29 -1.9(3)
C31 C26 C30 C29 -174.5(2)
Ir1 C26 C30 C29 62.06(17)
C27 C26 C30 C35 172.0(2)
C31 C26 C30 C35 -0.7(4)
Ir1 C26 C30 C35 -124.1(2)
C27 C26 C30 Ir1 -63.91(16)
C31 C26 C30 Ir1 123.4(2)
C36 Ir1 C30 C29 158.98(15)
C19 Ir1 C30 C29 -13.1(3)
C28 Ir1 C30 C29 -36.99(15)
C26 Ir1 C30 C29 -117.6(2)
C27 Ir1 C30 C29 -79.84(16)
P1 Ir1 C30 C29 45.79(17)
C36 Ir1 C30 C26 -83.43(16)
C19 Ir1 C30 C26 104.4(3)
C28 Ir1 C30 C26 80.59(16)
C27 Ir1 C30 C26 37.75(14)
C29 Ir1 C30 C26 117.6(2)
P1 Ir1 C30 C26 163.38(12)
C36 Ir1 C30 C35 35.4(3)
C19 Ir1 C30 C35 -136.7(3)
C28 Ir1 C30 C35 -160.5(3)
C26 Ir1 C30 C35 118.9(4)
C27 Ir1 C30 C35 156.6(3)
C29 Ir1 C30 C35 -123.5(4)
P1 Ir1 C30 C35 -77.8(3)
C42 C37 C38 C39 -1.2(4)
N2 C37 C38 C39 179.8(2)
C42 C37 C38 C44 177.9(2)
N2 C37 C38 C44 -1.1(3)
C37 C38 C39 C40 0.6(4)
C44 C38 C39 C40 -178.5(2)
C38 C39 C40 C41 0.2(4)
C39 C40 C41 C42 -0.5(4)
C40 C41 C42 C37 0.0(4)
C40 C41 C42 C43 178.6(2)
N2 C37 C42 C41 180.0(2)
C38 C37 C42 C41 0.9(4)
N2 C37 C42 C43 1.4(3)
C38 C37 C42 C43 -177.7(2)
